data_7207178
loop_
_publ_author_name
'Navarrete-V\'azquez, Gabriel'
'Alaniz-Palacios, Alfredo'
'Tlahuextl, Margarita'
'Bernal-Uruchurtu, Margarita'
'Tlahuext, Hugo'

_publ_section_title
;
 Intramolecular hypervalent C&#xE001;O&#x22EF;S interactions in a series
 of 1,3-benzothiazole derivatives
;
_journal_issue 4
_journal_name_full CrystEngComm
_journal_page_first 1256
_journal_paper_doi 10.1039/c1ce06106b
_journal_volume 14
_journal_year 2012
_chemical_formula_moiety 'C17 H14 Cl N3 O4 S'
_chemical_formula_sum 'C17 H14 Cl N3 O4 S'
_chemical_formula_weight 391.82
_chemical_melting_point 461
_chemical_name_common 6-nitro-1,3-benzothiazole-2-yl
_chemical_name_systematic
;
?
;
_space_group_IT_number 2
_symmetry_cell_setting triclinic
_symmetry_space_group_name_Hall '-P 1'
_symmetry_space_group_name_H-M 'P -1'
_atom_sites_solution_hydrogens geom
_atom_sites_solution_primary direct
_atom_sites_solution_secondary difmap
_audit_creation_method SHELXL-97
_audit_update_record
;
2011-10-06 # Formatted by publCIF
;
_cell_angle_alpha 90.156(5)
_cell_angle_beta 96.693(4)
_cell_angle_gamma 99.998(4)
_cell_formula_units_Z 2
_cell_length_a 7.395(2)
_cell_length_b 7.653(2)
_cell_length_c 15.958(4)
_cell_measurement_reflns_used 2896
_cell_measurement_temperature 294(2)
_cell_measurement_theta_max 25.46
_cell_measurement_theta_min 2.57
_cell_volume 883.1(4)
_computing_cell_refinement 'Bruker SMART'
_computing_data_collection 'Bruker SMART'
_computing_data_reduction 'Bruker SAINT'
_computing_molecular_graphics 'Bruker SHELXTL'
_computing_publication_material 'Bruker SHELXTL'
_computing_structure_refinement 'SHELXL-97 (Sheldrick, 1997)'
_computing_structure_solution 'SHELXS-97 (Sheldrick, 1990)'
_diffrn_ambient_temperature 294(2)
_diffrn_detector_area_resol_mean 8.3
_diffrn_measured_fraction_theta_full 0.996
_diffrn_measured_fraction_theta_max 0.996
_diffrn_measurement_device_type 'CCD area detector'
_diffrn_measurement_method 'phi and omega scans'
_diffrn_radiation_monochromator graphite
_diffrn_radiation_source 'fine-focus sealed tube'
_diffrn_radiation_type MoK\a
_diffrn_radiation_wavelength 0.71073
_diffrn_reflns_av_R_equivalents 0.0301
_diffrn_reflns_av_sigmaI/netI 0.0445
_diffrn_reflns_limit_h_max 8
_diffrn_reflns_limit_h_min -8
_diffrn_reflns_limit_k_max 9
_diffrn_reflns_limit_k_min -9
_diffrn_reflns_limit_l_max 18
_diffrn_reflns_limit_l_min -18
_diffrn_reflns_number 8330
_diffrn_reflns_theta_full 25.00
_diffrn_reflns_theta_max 25.00
_diffrn_reflns_theta_min 1.29
_diffrn_standards_number 0
_exptl_absorpt_coefficient_mu 0.363
_exptl_absorpt_correction_T_max 0.9342
_exptl_absorpt_correction_T_min 0.9115
_exptl_absorpt_correction_type multi-scan
_exptl_absorpt_process_details SADABS
_exptl_crystal_colour colourless
_exptl_crystal_density_diffrn 1.474
_exptl_crystal_density_method 'not measured'
_exptl_crystal_description block
_exptl_crystal_F_000 404
_exptl_crystal_size_max 0.26
_exptl_crystal_size_mid 0.24
_exptl_crystal_size_min 0.19
_refine_diff_density_max 0.347
_refine_diff_density_min -0.286
_refine_diff_density_rms 0.069
_refine_ls_extinction_method none
_refine_ls_goodness_of_fit_ref 1.094
_refine_ls_hydrogen_treatment mixed
_refine_ls_matrix_type full
_refine_ls_number_parameters 240
_refine_ls_number_reflns 3097
_refine_ls_number_restraints 1
_refine_ls_restrained_S_all 1.094
_refine_ls_R_factor_all 0.0600
_refine_ls_R_factor_gt 0.0424
_refine_ls_shift/su_max 0.000
_refine_ls_shift/su_mean 0.000
_refine_ls_structure_factor_coef Fsqd
_refine_ls_weighting_details 'calc w=1/[\s^2^(Fo^2^)+(0.0754P)^2^+0.0037P] where P=(Fo^2^+2Fc^2^)/3'
_refine_ls_weighting_scheme calc
_refine_ls_wR_factor_gt 0.1163
_refine_ls_wR_factor_ref 0.1335
_reflns_number_gt 2344
_reflns_number_total 3097
_reflns_threshold_expression >2sigma(I)
_cod_data_source_file c1ce06106b.txt
_cod_data_source_block 3hugotm
_cod_depositor_comments
;
The following automatic conversions were performed:

'_symmetry_cell_setting' value 'Triclinic' changed to 'triclinic'
according to /home/saulius/struct/CIF-dictionaries/cif_core.dic
dictionary named 'cif_core.dic' version 2.4.1 from 2010-06-29.

Automatic conversion script
Id: cif_fix_values 1715 2011-07-08 13:25:40Z adriana 
;
_cod_original_cell_volume 883.0(4)
_cod_original_sg_symbol_H-M P-1
_cod_database_code 7207178

loop_
_symmetry_equiv_pos_as_xyz
'x, y, z'
'-x, -y, -z'

loop_
_atom_site_label
_atom_site_type_symbol
_atom_site_fract_x
_atom_site_fract_y
_atom_site_fract_z
_atom_site_U_iso_or_equiv
_atom_site_adp_type
_atom_site_occupancy
_atom_site_symmetry_multiplicity
_atom_site_calc_flag
_atom_site_refinement_flags
C1 C -0.1506(3) 0.7550(3) 0.07584(15) 0.0445(6) Uani 1 1 d .
C2 C -0.1888(4) 0.6596(3) 0.00078(16) 0.0495(7) Uani 1 1 d .
H2 H -0.1691 0.5430 -0.0010 0.059 Uiso 1 1 calc R
C3 C -0.2561(4) 0.7359(4) -0.07175(16) 0.0517(7) Uani 1 1 d .
H3 H -0.2813 0.6715 -0.1225 0.062 Uiso 1 1 calc R
C4 C -0.2856(3) 0.9070(4) -0.06840(17) 0.0500(7) Uani 1 1 d .
C5 C -0.2476(4) 1.0035(4) 0.00650(19) 0.0571(7) Uani 1 1 d .
H5 H -0.2685 1.1198 0.0082 0.069 Uiso 1 1 calc R
C6 C -0.1789(4) 0.9281(4) 0.07855(17) 0.0542(7) Uani 1 1 d .
H6 H -0.1515 0.9936 0.1290 0.065 Uiso 1 1 calc R
C7 C -0.1847(3) 0.5810(3) 0.20305(15) 0.0452(6) Uani 1 1 d .
C8 C -0.0676(3) 0.5939(3) 0.28928(16) 0.0445(6) Uani 1 1 d .
C9 C -0.2265(4) 0.3888(4) 0.17403(19) 0.0680(8) Uani 1 1 d .
H9A H -0.3045 0.3772 0.1211 0.102 Uiso 1 1 calc R
H9B H -0.2886 0.3185 0.2153 0.102 Uiso 1 1 calc R
H9C H -0.1131 0.3485 0.1672 0.102 Uiso 1 1 calc R
C10 C -0.3589(4) 0.6551(4) 0.21253(19) 0.0647(8) Uani 1 1 d .
H10A H -0.3259 0.7758 0.2330 0.097 Uiso 1 1 calc R
H10B H -0.4282 0.5854 0.2518 0.097 Uiso 1 1 calc R
H10C H -0.4329 0.6509 0.1587 0.097 Uiso 1 1 calc R
C11 C 0.2339(3) 0.7207(3) 0.36337(15) 0.0408(6) Uani 1 1 d .
C12 C 0.5059(3) 0.8064(3) 0.43397(15) 0.0414(6) Uani 1 1 d .
C13 C 0.4162(3) 0.7152(3) 0.49797(15) 0.0396(6) Uani 1 1 d .
C14 C 0.5077(3) 0.7007(3) 0.57795(15) 0.0445(6) Uani 1 1 d .
H14 H 0.4490 0.6389 0.6202 0.053 Uiso 1 1 calc R
C15 C 0.6893(3) 0.7822(3) 0.59151(16) 0.0445(6) Uani 1 1 d .
C16 C 0.7817(3) 0.8739(4) 0.52985(17) 0.0509(7) Uani 1 1 d .
H16 H 0.9050 0.9273 0.5420 0.061 Uiso 1 1 calc R
C17 C 0.6896(3) 0.8854(4) 0.45033(16) 0.0522(7) Uani 1 1 d .
H17 H 0.7503 0.9456 0.4082 0.063 Uiso 1 1 calc R
Cl1 Cl -0.36677(10) 1.00492(11) -0.16041(5) 0.0714(3) Uani 1 1 d .
N1 N 0.1005(3) 0.6999(3) 0.29384(13) 0.0450(5) Uani 1 1 d D
H1A H 0.131(4) 0.748(3) 0.2478(10) 0.067 Uiso 1 1 d D
N2 N 0.3972(3) 0.8085(3) 0.35724(12) 0.0443(5) Uani 1 1 d .
N3 N 0.7932(3) 0.7690(3) 0.67427(14) 0.0552(6) Uani 1 1 d .
O1 O -0.0685(2) 0.6851(2) 0.14759(11) 0.0538(5) Uani 1 1 d .
O2 O -0.1232(3) 0.5143(3) 0.34927(12) 0.0653(6) Uani 1 1 d .
O3 O 0.9391(3) 0.8718(3) 0.69251(14) 0.0784(7) Uani 1 1 d .
O4 O 0.7302(3) 0.6556(3) 0.72150(13) 0.0714(6) Uani 1 1 d .
S1 S 0.18829(8) 0.62877(8) 0.45996(4) 0.0446(2) Uani 1 1 d .

loop_
_atom_site_aniso_label
_atom_site_aniso_U_11
_atom_site_aniso_U_22
_atom_site_aniso_U_33
_atom_site_aniso_U_23
_atom_site_aniso_U_13
_atom_site_aniso_U_12
C1 0.0374(13) 0.0553(16) 0.0375(15) 0.0069(12) 0.0026(11) 0.0001(11)
C2 0.0546(16) 0.0493(16) 0.0443(16) 0.0017(12) 0.0024(12) 0.0102(12)
C3 0.0562(16) 0.0590(17) 0.0365(15) 0.0016(12) -0.0010(12) 0.0045(13)
C4 0.0386(14) 0.0591(18) 0.0507(17) 0.0158(14) 0.0045(12) 0.0040(12)
C5 0.0618(17) 0.0483(16) 0.0631(19) 0.0106(14) 0.0161(15) 0.0089(13)
C6 0.0604(18) 0.0545(18) 0.0439(16) -0.0015(13) 0.0078(13) -0.0016(13)
C7 0.0402(14) 0.0518(16) 0.0409(14) 0.0060(12) 0.0025(11) 0.0022(11)
C8 0.0457(15) 0.0449(14) 0.0402(15) 0.0010(12) 0.0027(12) 0.0022(11)
C9 0.071(2) 0.0633(19) 0.0599(19) -0.0076(15) -0.0113(15) -0.0038(15)
C10 0.0512(17) 0.084(2) 0.0628(19) 0.0190(16) 0.0120(14) 0.0192(15)
C11 0.0449(14) 0.0386(13) 0.0364(14) 0.0011(11) 0.0002(11) 0.0032(11)
C12 0.0416(14) 0.0443(14) 0.0364(14) -0.0006(11) 0.0027(11) 0.0041(11)
C13 0.0427(13) 0.0387(13) 0.0360(13) 0.0010(10) 0.0051(11) 0.0030(11)
C14 0.0527(15) 0.0436(14) 0.0361(14) 0.0056(11) 0.0063(12) 0.0048(12)
C15 0.0445(14) 0.0484(15) 0.0394(14) 0.0002(11) -0.0014(11) 0.0094(12)
C16 0.0363(13) 0.0631(17) 0.0493(16) 0.0030(13) 0.0016(12) -0.0001(12)
C17 0.0435(14) 0.0653(17) 0.0435(16) 0.0069(13) 0.0070(12) -0.0039(13)
Cl1 0.0601(5) 0.0858(6) 0.0681(5) 0.0346(4) 0.0032(4) 0.0149(4)
N1 0.0426(12) 0.0494(13) 0.0370(12) 0.0054(10) -0.0027(10) -0.0034(10)
N2 0.0422(12) 0.0511(13) 0.0356(12) 0.0062(10) 0.0027(9) -0.0022(10)
N3 0.0598(15) 0.0593(15) 0.0445(14) 0.0010(12) -0.0054(11) 0.0122(12)
O1 0.0404(10) 0.0783(13) 0.0394(10) 0.0119(9) 0.0011(8) 0.0033(9)
O2 0.0566(12) 0.0844(14) 0.0439(11) 0.0167(10) 0.0011(9) -0.0155(10)
O3 0.0624(14) 0.0910(16) 0.0677(15) 0.0035(12) -0.0229(11) -0.0051(12)
O4 0.0888(16) 0.0747(14) 0.0450(12) 0.0134(11) -0.0055(11) 0.0075(12)
S1 0.0424(4) 0.0491(4) 0.0373(4) 0.0064(3) 0.0028(3) -0.0050(3)

loop_
_atom_type_symbol
_atom_type_description
_atom_type_scat_dispersion_real
_atom_type_scat_dispersion_imag
_atom_type_scat_source
C C 0.0033 0.0016 'International Tables Vol C Tables 4.2.6.8 and 6.1.1.4'
H H 0.0000 0.0000 'International Tables Vol C Tables 4.2.6.8 and 6.1.1.4'
N N 0.0061 0.0033 'International Tables Vol C Tables 4.2.6.8 and 6.1.1.4'
O O 0.0106 0.0060 'International Tables Vol C Tables 4.2.6.8 and 6.1.1.4'
S S 0.1246 0.1234 'International Tables Vol C Tables 4.2.6.8 and 6.1.1.4'
Cl Cl 0.1484 0.1585 'International Tables Vol C Tables 4.2.6.8 and 6.1.1.4'

loop_
_geom_angle_atom_site_label_1
_geom_angle_atom_site_label_2
_geom_angle_atom_site_label_3
_geom_angle
C2 C1 C6 119.9(2)
C2 C1 O1 120.9(2)
C6 C1 O1 119.0(2)
C1 C2 C3 120.4(2)
C1 C2 H2 119.8
C3 C2 H2 119.8
C4 C3 C2 119.4(3)
C4 C3 H3 120.3
C2 C3 H3 120.3
C3 C4 C5 120.6(3)
C3 C4 Cl1 119.4(2)
C5 C4 Cl1 119.9(2)
C6 C5 C4 120.0(3)
C6 C5 H5 120.0
C4 C5 H5 120.0
C5 C6 C1 119.7(3)
C5 C6 H6 120.1
C1 C6 H6 120.1
O1 C7 C9 110.1(2)
O1 C7 C10 112.6(2)
C9 C7 C10 112.2(2)
O1 C7 C8 105.16(19)
C9 C7 C8 108.2(2)
C10 C7 C8 108.2(2)
O2 C8 N1 122.6(2)
O2 C8 C7 121.6(2)
N1 C8 C7 115.8(2)
C7 C9 H9A 109.5
C7 C9 H9B 109.5
H9A C9 H9B 109.5
C7 C9 H9C 109.5
H9A C9 H9C 109.5
H9B C9 H9C 109.5
C7 C10 H10A 109.5
C7 C10 H10B 109.5
H10A C10 H10B 109.5
C7 C10 H10C 109.5
H10A C10 H10C 109.5
H10B C10 H10C 109.5
N2 C11 N1 120.0(2)
N2 C11 S1 118.38(18)
N1 C11 S1 121.59(18)
C17 C12 N2 125.1(2)
C17 C12 C13 119.8(2)
N2 C12 C13 115.1(2)
C14 C13 C12 121.7(2)
C14 C13 S1 128.34(19)
C12 C13 S1 109.99(17)
C15 C14 C13 116.5(2)
C15 C14 H14 121.7
C13 C14 H14 121.7
C14 C15 C16 123.3(2)
C14 C15 N3 118.8(2)
C16 C15 N3 117.9(2)
C17 C16 C15 119.6(2)
C17 C16 H16 120.2
C15 C16 H16 120.2
C16 C17 C12 119.2(2)
C16 C17 H17 120.4
C12 C17 H17 120.4
C8 N1 C11 125.6(2)
C8 N1 H1A 117(2)
C11 N1 H1A 117(2)
C11 N2 C12 109.1(2)
O4 N3 O3 123.3(2)
O4 N3 C15 118.2(2)
O3 N3 C15 118.5(2)
C1 O1 C7 119.12(18)
C13 S1 C11 87.45(11)

loop_
_geom_bond_atom_site_label_1
_geom_bond_atom_site_label_2
_geom_bond_distance
C1 C2 1.375(3)
C1 C6 1.378(4)
C1 O1 1.385(3)
C2 C3 1.378(3)
C2 H2 0.9300
C3 C4 1.366(4)
C3 H3 0.9300
C4 C5 1.378(4)
C4 Cl1 1.742(3)
C5 C6 1.372(4)
C5 H5 0.9300
C6 H6 0.9300
C7 O1 1.449(3)
C7 C9 1.509(4)
C7 C10 1.517(4)
C7 C8 1.531(3)
C8 O2 1.210(3)
C8 N1 1.355(3)
C9 H9A 0.9600
C9 H9B 0.9600
C9 H9C 0.9600
C10 H10A 0.9600
C10 H10B 0.9600
C10 H10C 0.9600
C11 N2 1.291(3)
C11 N1 1.385(3)
C11 S1 1.740(2)
C12 C17 1.382(3)
C12 N2 1.386(3)
C12 C13 1.404(3)
C13 C14 1.387(3)
C13 S1 1.738(2)
C14 C15 1.371(3)
C14 H14 0.9300
C15 C16 1.386(3)
C15 N3 1.461(3)
C16 C17 1.379(3)
C16 H16 0.9300
C17 H17 0.9300
N1 H1A 0.8599(11)
N3 O4 1.218(3)
N3 O3 1.224(3)

loop_
_geom_torsion_atom_site_label_1
_geom_torsion_atom_site_label_2
_geom_torsion_atom_site_label_3
_geom_torsion_atom_site_label_4
_geom_torsion
C6 C1 C2 C3 -0.3(4)
O1 C1 C2 C3 -174.6(2)
C1 C2 C3 C4 -0.4(4)
C2 C3 C4 C5 0.4(4)
C2 C3 C4 Cl1 178.8(2)
C3 C4 C5 C6 0.2(4)
Cl1 C4 C5 C6 -178.2(2)
C4 C5 C6 C1 -0.9(4)
C2 C1 C6 C5 0.9(4)
O1 C1 C6 C5 175.3(2)
O1 C7 C8 O2 -176.9(2)
C9 C7 C8 O2 -59.2(3)
C10 C7 C8 O2 62.6(3)
O1 C7 C8 N1 3.3(3)
C9 C7 C8 N1 121.0(3)
C10 C7 C8 N1 -117.2(2)
C17 C12 C13 C14 -0.5(4)
N2 C12 C13 C14 179.5(2)
C17 C12 C13 S1 -179.7(2)
N2 C12 C13 S1 0.3(3)
C12 C13 C14 C15 0.9(4)
S1 C13 C14 C15 179.99(19)
C13 C14 C15 C16 -0.7(4)
C13 C14 C15 N3 -179.1(2)
C14 C15 C16 C17 -0.1(4)
N3 C15 C16 C17 178.4(2)
C15 C16 C17 C12 0.6(4)
N2 C12 C17 C16 179.7(2)
C13 C12 C17 C16 -0.3(4)
O2 C8 N1 C11 5.2(4)
C7 C8 N1 C11 -175.0(2)
N2 C11 N1 C8 171.7(2)
S1 C11 N1 C8 -7.6(3)
N1 C11 N2 C12 -178.4(2)
S1 C11 N2 C12 1.0(3)
C17 C12 N2 C11 179.2(2)
C13 C12 N2 C11 -0.8(3)
C14 C15 N3 O4 16.2(4)
C16 C15 N3 O4 -162.4(2)
C14 C15 N3 O3 -164.1(2)
C16 C15 N3 O3 17.4(4)
C2 C1 O1 C7 -89.1(3)
C6 C1 O1 C7 96.6(3)
C9 C7 O1 C1 87.4(3)
C10 C7 O1 C1 -38.7(3)
C8 C7 O1 C1 -156.2(2)
C14 C13 S1 C11 -178.9(2)
C12 C13 S1 C11 0.19(18)
N2 C11 S1 C13 -0.7(2)
N1 C11 S1 C13 178.6(2)
